data_7715679
loop_
_publ_author_name
'Ghosh, Moushakhi'
'Parvin, Nasrina'
'Panwaria, Prakash'
'Tothadi, Srinu'
'Bakthavatsalam, Rangarajan'
'Therambram, Arshad'
'Khan, Shabana'

_publ_section_title
;
 Diverse structural reactivity patterns of a POCOP ligand with coinage
 metals.
;
_journal_issue 18
_journal_name_full 'Dalton transactions (Cambridge, England : 2003)'
_journal_page_first 7763
_journal_page_last 7774
_journal_paper_doi 10.1039/d3dt03921h
_journal_volume 53
_journal_year 2024
_chemical_formula_moiety 'C124 H120 Cu4 O4 P8'
_chemical_formula_sum 'C124 H120 Cu4 O4 P8'
_chemical_formula_weight 2176.11
_space_group_crystal_system monoclinic
_space_group_IT_number 15
_space_group_name_Hall '-C 2yc'
_space_group_name_H-M_alt 'C 1 2/c 1'
_atom_sites_solution_hydrogens geom
_audit_creation_date 2024-03-29
_audit_creation_method
;
Olex2 1.2
(compiled 2018.05.29 svn.r3508 for OlexSys, GUI svn.r5506)
;
_audit_update_record
;
2024-03-30 deposited with the CCDC.	2024-04-02 downloaded from the CCDC.
;
_cell_angle_alpha 90
_cell_angle_beta 93.309(8)
_cell_angle_gamma 90
_cell_formula_units_Z 4
_cell_length_a 26.715(6)
_cell_length_b 23.138(6)
_cell_length_c 20.914(5)
_cell_measurement_reflns_used 9875
_cell_measurement_temperature 100
_cell_measurement_theta_max 24.36
_cell_measurement_theta_min 2.49
_cell_volume 12906(5)
_computing_cell_refinement 'SAINT v8.37A (Bruker, 2015)'
_computing_data_reduction 'SAINT v8.37A (Bruker, 2015)'
_computing_molecular_graphics 'Olex2 (Dolomanov et al., 2009)'
_computing_publication_material 'Olex2 (Dolomanov et al., 2009)'
_computing_structure_refinement 'ShelXL (Sheldrick, 2015)'
_computing_structure_solution 'SHELXT 2014/5 (Sheldrick, 2014)'
_diffrn_ambient_temperature 100.0
_diffrn_measured_fraction_theta_full 0.999
_diffrn_measured_fraction_theta_max 0.999
_diffrn_measurement_device_type 'Bruker APEX-II CCD'
_diffrn_measurement_method '\f and \w scans'
_diffrn_radiation_type MoK\a
_diffrn_radiation_wavelength 0.71073
_diffrn_reflns_av_R_equivalents 0.1787
_diffrn_reflns_av_unetI/netI 0.0736
_diffrn_reflns_Laue_measured_fraction_full 0.999
_diffrn_reflns_Laue_measured_fraction_max 0.999
_diffrn_reflns_limit_h_max 31
_diffrn_reflns_limit_h_min -31
_diffrn_reflns_limit_k_max 27
_diffrn_reflns_limit_k_min -27
_diffrn_reflns_limit_l_max 24
_diffrn_reflns_limit_l_min -24
_diffrn_reflns_number 183866
_diffrn_reflns_point_group_measured_fraction_full 0.999
_diffrn_reflns_point_group_measured_fraction_max 0.999
_diffrn_reflns_theta_full 25.000
_diffrn_reflns_theta_max 25.000
_diffrn_reflns_theta_min 2.310
_exptl_absorpt_coefficient_mu 0.794
_exptl_absorpt_correction_T_max 0.7457
_exptl_absorpt_correction_T_min 0.6728
_exptl_absorpt_correction_type multi-scan
_exptl_absorpt_process_details
'SADABS-2016/2 (Bruker,2016/2) was used for absorption correction. wR2(int) was 0.0756 before and 0.0435 after correction. The Ratio of minimum to maximum transmission is 0.9022. The \l/2 correction factor is Not present.'
_exptl_crystal_colour yellow
_exptl_crystal_colour_primary yellow
_exptl_crystal_density_diffrn 1.120
_exptl_crystal_description block
_exptl_crystal_F_000 4528
_exptl_crystal_size_max 0.23
_exptl_crystal_size_mid 0.16
_exptl_crystal_size_min 0.05
_refine_diff_density_max 0.517
_refine_diff_density_min -0.415
_refine_diff_density_rms 0.069
_refine_ls_extinction_method none
_refine_ls_goodness_of_fit_ref 1.037
_refine_ls_hydrogen_treatment constr
_refine_ls_matrix_type full
_refine_ls_number_parameters 637
_refine_ls_number_reflns 11346
_refine_ls_number_restraints 0
_refine_ls_restrained_S_all 1.037
_refine_ls_R_factor_all 0.1005
_refine_ls_R_factor_gt 0.0507
_refine_ls_shift/su_max 0.002
_refine_ls_shift/su_mean 0.000
_refine_ls_structure_factor_coef Fsqd
_refine_ls_weighting_details 'w=1/[\s^2^(Fo^2^)+(0.0489P)^2^+27.1623P] where P=(Fo^2^+2Fc^2^)/3'
_refine_ls_weighting_scheme calc
_refine_ls_wR_factor_gt 0.1037
_refine_ls_wR_factor_ref 0.1241
_reflns_Friedel_coverage 0.000
_reflns_number_gt 6969
_reflns_number_total 11346
_reflns_threshold_expression 'I > 2\s(I)'
_cod_data_source_file d3dt03921h2.cif
_cod_data_source_block mo_mg_rp_c_pph_real_0m_a
_cod_depositor_comments 'Adding full bibliography for 7715672--7715682.cif.'
_cod_original_cell_volume 12906(6)
_cod_database_code 7715679
_shelx_shelxl_version_number 2018/3
_shelx_space_group_comment
;
The symmetry employed for this shelxl refinement is uniquely defined
by the following loop, which should always be used as a source of
symmetry information in preference to the above space-group names.
They are only intended as comments.
;
_shelx_estimated_absorpt_t_max 0.961
_shelx_estimated_absorpt_t_min 0.838
_olex2_refinement_description
;
1. Fixed Uiso
 At 1.2 times of:
  All C(H) groups
 At 1.5 times of:
  All C(H,H,H) groups
2.a Aromatic/amide H refined with riding coordinates:
 C7(H7), C61(H61), C16(H16), C15(H15), C13(H13), C58(H58), C00N(H00N),
 C30(H30), C8(H8), C52(H52), C34(H34), C42(H42), C24(H24), C31(H31), C40(H40),
 C33(H33), C32(H32), C11(H11), C14(H14), C46(H46), C51(H51), C25(H25), C28(H28),
  C36(H36), C48(H48), C43(H43), C22(H22), C26(H26), C49(H49), C50(H50),
 C45(H45), C44(H44), C27(H27), C9(H9), C39(H39), C18(H18), C21(H21), C10(H10),
 C20(H20), C37(H37), C19(H19), C38(H38)
2.b Idealised Me refined as rotating group:
 C66(H66A,H66B,H66C), C55(H55A,H55B,H55C), C56(H56A,H56B,H56C), C65(H65A,H65B,
 H65C), C64(H64A,H64B,H64C), C53(H53A,H53B,H53C)
;
_olex2_submission_special_instructions 'No special instructions were received'

loop_
_space_group_symop_operation_xyz
'x, y, z'
'-x, y, -z+1/2'
'x+1/2, y+1/2, z'
'-x+1/2, y+1/2, -z+1/2'
'-x, -y, -z'
'x, -y, z-1/2'
'-x+1/2, -y+1/2, -z'
'x+1/2, -y+1/2, z-1/2'

loop_
_atom_site_label
_atom_site_type_symbol
_atom_site_fract_x
_atom_site_fract_y
_atom_site_fract_z
_atom_site_U_iso_or_equiv
_atom_site_adp_type
_atom_site_occupancy
_atom_site_site_symmetry_order
_atom_site_calc_flag
_atom_site_refinement_flags_posn
_atom_site_refinement_flags_adp
_atom_site_refinement_flags_occupancy
_atom_site_disorder_assembly
_atom_site_disorder_group
Cu2 Cu 0.71960(2) 0.64475(2) 0.53990(2) 0.02846(14) Uani 1 1 d . . . . .
Cu1 Cu 0.64620(2) 0.77294(2) 0.48094(2) 0.03013(14) Uani 1 1 d . . . . .
P3 P 0.67525(3) 0.72376(5) 0.56989(4) 0.0264(2) Uani 1 1 d . . . . .
P2 P 0.68107(4) 0.56126(5) 0.51410(5) 0.0305(3) Uani 1 1 d . . . . .
P4 P 0.80689(3) 0.64750(5) 0.54843(5) 0.0302(3) Uani 1 1 d . . . . .
P1 P 0.57636(3) 0.75349(5) 0.42054(5) 0.0341(3) Uani 1 1 d . . . . .
O1 O 0.53093(9) 0.71376(12) 0.44816(12) 0.0373(7) Uani 1 1 d . . . . .
O2 O 0.62229(9) 0.54767(12) 0.52959(12) 0.0338(7) Uani 1 1 d . . . . .
C7 C 0.76086(13) 0.79086(18) 0.5940(2) 0.0347(10) Uani 1 1 d . . . . .
H7 H 0.769278 0.778152 0.552819 0.042 Uiso 1 1 calc R . . . .
C12 C 0.63012(13) 0.70477(18) 0.63025(18) 0.0300(10) Uani 1 1 d . . . . .
C29 C 0.68167(14) 0.53403(18) 0.43249(18) 0.0326(10) Uani 1 1 d . . . . .
C60 C 0.53667(13) 0.66824(18) 0.49051(17) 0.0286(10) Uani 1 1 d . . . . .
C6 C 0.71637(13) 0.77184(17) 0.61861(17) 0.0289(9) Uani 1 1 d . . . . .
C61 C 0.57857(13) 0.63337(18) 0.49187(17) 0.0303(10) Uani 1 1 d . . . . .
H61 H 0.604922 0.641871 0.464738 0.036 Uiso 1 1 calc R . . . .
C16 C 0.61269(15) 0.6550(2) 0.72830(19) 0.0414(11) Uani 1 1 d . . . . .
H16 H 0.622605 0.628373 0.761184 0.050 Uiso 1 1 calc R . . . .
C62 C 0.58260(13) 0.58600(18) 0.53249(17) 0.0293(10) Uani 1 1 d . . . . .
C15 C 0.56758(15) 0.6842(2) 0.72984(19) 0.0497(13) Uani 1 1 d . . . . .
H15 H 0.546413 0.677809 0.764119 0.060 Uiso 1 1 calc R . . . .
C13 C 0.58481(14) 0.7332(2) 0.63270(19) 0.0432(12) Uani 1 1 d . . . . .
H13 H 0.574899 0.760450 0.600439 0.052 Uiso 1 1 calc R . . . .
C59 C 0.49673(13) 0.6569(2) 0.52955(17) 0.0341(11) Uani 1 1 d . . . . .
C35 C 0.70607(15) 0.5012(2) 0.56026(19) 0.0379(11) Uani 1 1 d . . . . .
C58 C 0.50358(14) 0.6092(2) 0.57000(17) 0.0356(11) Uani 1 1 d . . . . .
H58 H 0.477391 0.601013 0.597502 0.043 Uiso 1 1 calc R . . . .
C57 C 0.54461(14) 0.57262(18) 0.57415(17) 0.0302(10) Uani 1 1 d . . . . .
C00N C 0.64320(15) 0.66520(19) 0.67813(19) 0.0367(10) Uani 1 1 d . . . . .
H00N H 0.673838 0.644562 0.676495 0.044 Uiso 1 1 calc R . . . .
C30 C 0.63804(16) 0.5230(2) 0.3953(2) 0.0445(12) Uani 1 1 d . . . . .
H30 H 0.606402 0.529373 0.412643 0.053 Uiso 1 1 calc R . . . .
C23 C 0.58158(13) 0.7209(2) 0.34181(18) 0.0408(12) Uani 1 1 d . . . . .
C8 C 0.79293(15) 0.82767(19) 0.6281(2) 0.0454(12) Uani 1 1 d . . . . .
H8 H 0.823200 0.839424 0.610247 0.055 Uiso 1 1 calc R . . . .
C52 C 0.84708(15) 0.5993(2) 0.4413(2) 0.0458(12) Uani 1 1 d . . . . .
H52 H 0.845453 0.637686 0.425242 0.055 Uiso 1 1 calc R . . . .
C34 C 0.72782(16) 0.52443(19) 0.40590(19) 0.0417(11) Uani 1 1 d . . . . .
H34 H 0.758204 0.532185 0.430238 0.050 Uiso 1 1 calc R . . . .
C41 C 0.82132(14) 0.6279(2) 0.63257(19) 0.0415(12) Uani 1 1 d . . . . .
C63 C 0.44836(14) 0.6932(2) 0.5264(2) 0.0465(13) Uani 1 1 d . . . . .
C42 C 0.79063(15) 0.6505(2) 0.6781(2) 0.0494(13) Uani 1 1 d . . . . .
H42 H 0.762660 0.673552 0.664229 0.059 Uiso 1 1 calc R . . . .
C47 C 0.83276(13) 0.5883(2) 0.5031(2) 0.0385(11) Uani 1 1 d . . . . .
C66 C 0.45955(17) 0.7570(2) 0.5431(2) 0.0624(15) Uani 1 1 d . . . . .
H66A H 0.477249 0.759269 0.585359 0.094 Uiso 1 1 calc GR . . . .
H66B H 0.427981 0.778497 0.543578 0.094 Uiso 1 1 calc GR . . . .
H66C H 0.480519 0.773673 0.510874 0.094 Uiso 1 1 calc GR . . . .
C54 C 0.54556(15) 0.51803(19) 0.61585(18) 0.0398(11) Uani 1 1 d . . . . .
C24 C 0.56203(16) 0.6667(2) 0.3273(2) 0.0531(13) Uani 1 1 d . . . . .
H24 H 0.544459 0.646065 0.358258 0.064 Uiso 1 1 calc R . . . .
C31 C 0.64014(17) 0.5028(2) 0.3337(2) 0.0538(13) Uani 1 1 d . . . . .
H31 H 0.609935 0.495990 0.308604 0.065 Uiso 1 1 calc R . . . .
C40 C 0.73127(15) 0.5113(2) 0.61860(19) 0.0480(12) Uani 1 1 d . . . . .
H40 H 0.738392 0.549643 0.632528 0.058 Uiso 1 1 calc R . . . .
C55 C 0.50159(18) 0.5175(2) 0.6600(2) 0.0620(15) Uani 1 1 d . . . . .
H55A H 0.504430 0.550682 0.689140 0.093 Uiso 1 1 calc GR . . . .
H55B H 0.502381 0.481653 0.684979 0.093 Uiso 1 1 calc GR . . . .
H55C H 0.469902 0.519885 0.634102 0.093 Uiso 1 1 calc GR . . . .
C33 C 0.72900(17) 0.5036(2) 0.3441(2) 0.0474(12) Uani 1 1 d . . . . .
H33 H 0.760346 0.496967 0.326088 0.057 Uiso 1 1 calc R . . . .
C56 C 0.59389(17) 0.5134(2) 0.6595(2) 0.0500(13) Uani 1 1 d . . . . .
H56A H 0.622796 0.509280 0.633047 0.075 Uiso 1 1 calc GR . . . .
H56B H 0.591767 0.479569 0.687407 0.075 Uiso 1 1 calc GR . . . .
H56C H 0.597828 0.548352 0.685730 0.075 Uiso 1 1 calc GR . . . .
C32 C 0.68515(18) 0.4924(2) 0.3082(2) 0.0541(13) Uani 1 1 d . . . . .
H32 H 0.686264 0.477555 0.265952 0.065 Uiso 1 1 calc R . . . .
C17 C 0.53918(15) 0.8168(2) 0.4027(3) 0.0556(14) Uani 1 1 d . . . . .
C11 C 0.7056(2) 0.7919(2) 0.6779(2) 0.0707(17) Uani 1 1 d . . . . .
H11 H 0.676116 0.779181 0.696943 0.085 Uiso 1 1 calc R . . . .
C14 C 0.55349(15) 0.7219(3) 0.6825(2) 0.0614(16) Uani 1 1 d . . . . .
H14 H 0.521998 0.740911 0.683232 0.074 Uiso 1 1 calc R . . . .
C65 C 0.42185(14) 0.6894(2) 0.45903(19) 0.0479(13) Uani 1 1 d . . . . .
H65A H 0.443754 0.705346 0.427444 0.072 Uiso 1 1 calc GR . . . .
H65B H 0.390515 0.711448 0.458165 0.072 Uiso 1 1 calc GR . . . .
H65C H 0.414426 0.648833 0.448676 0.072 Uiso 1 1 calc GR . . . .
C64 C 0.41033(16) 0.6696(3) 0.5730(2) 0.0734(18) Uani 1 1 d . . . . .
H64A H 0.401541 0.629692 0.561405 0.110 Uiso 1 1 calc GR . . . .
H64B H 0.380039 0.693571 0.570251 0.110 Uiso 1 1 calc GR . . . .
H64C H 0.425337 0.670612 0.616870 0.110 Uiso 1 1 calc GR . . . .
C53 C 0.54014(18) 0.4649(2) 0.5740(2) 0.0518(13) Uani 1 1 d . . . . .
H53A H 0.509316 0.467867 0.546465 0.078 Uiso 1 1 calc GR . . . .
H53B H 0.538543 0.430470 0.601101 0.078 Uiso 1 1 calc GR . . . .
H53C H 0.569040 0.461967 0.547417 0.078 Uiso 1 1 calc GR . . . .
C46 C 0.86258(15) 0.5950(2) 0.6554(2) 0.0568(14) Uani 1 1 d . . . . .
H46 H 0.885286 0.580140 0.626145 0.068 Uiso 1 1 calc R . . . .
C51 C 0.86364(18) 0.5555(3) 0.4026(3) 0.0634(15) Uani 1 1 d . . . . .
H51 H 0.872188 0.563975 0.360152 0.076 Uiso 1 1 calc R . . . .
C25 C 0.56812(18) 0.6424(3) 0.2675(2) 0.0628(15) Uani 1 1 d . . . . .
H25 H 0.555455 0.604873 0.257762 0.075 Uiso 1 1 calc R . . . .
C28 C 0.60683(16) 0.7508(2) 0.2959(2) 0.0542(13) Uani 1 1 d . . . . .
H28 H 0.620624 0.787856 0.305540 0.065 Uiso 1 1 calc R . . . .
C36 C 0.69604(19) 0.4442(2) 0.5408(2) 0.0557(13) Uani 1 1 d . . . . .
H36 H 0.679362 0.437297 0.500126 0.067 Uiso 1 1 calc R . . . .
C48 C 0.83624(16) 0.5310(2) 0.5244(3) 0.0528(13) Uani 1 1 d . . . . .
H48 H 0.826098 0.521488 0.565918 0.063 Uiso 1 1 calc R . . . .
C43 C 0.79985(18) 0.6402(3) 0.7431(2) 0.0734(18) Uani 1 1 d . . . . .
H43 H 0.778671 0.656608 0.773216 0.088 Uiso 1 1 calc R . . . .
C22 C 0.54375(17) 0.8627(2) 0.4443(3) 0.0722(18) Uani 1 1 d . . . . .
H22 H 0.565767 0.860119 0.481504 0.087 Uiso 1 1 calc R . . . .
C26 C 0.5927(2) 0.6732(3) 0.2221(2) 0.0717(17) Uani 1 1 d . . . . .
H26 H 0.596262 0.657021 0.180853 0.086 Uiso 1 1 calc R . . . .
C49 C 0.85421(19) 0.4881(3) 0.4860(3) 0.0748(18) Uani 1 1 d . . . . .
H49 H 0.857178 0.449778 0.502005 0.090 Uiso 1 1 calc R . . . .
C50 C 0.8678(2) 0.4997(3) 0.4252(3) 0.0796(19) Uani 1 1 d . . . . .
H50 H 0.879920 0.469776 0.399110 0.096 Uiso 1 1 calc R . . . .
C45 C 0.8705(2) 0.5839(3) 0.7202(3) 0.084(2) Uani 1 1 d . . . . .
H45 H 0.898022 0.560384 0.734598 0.101 Uiso 1 1 calc R . . . .
C44 C 0.8397(2) 0.6060(3) 0.7638(3) 0.090(2) Uani 1 1 d . . . . .
H44 H 0.845780 0.597951 0.808126 0.108 Uiso 1 1 calc R . . . .
C27 C 0.61189(19) 0.7266(3) 0.2359(2) 0.0689(17) Uani 1 1 d . . . . .
H27 H 0.628804 0.747313 0.204414 0.083 Uiso 1 1 calc R . . . .
C9 C 0.7821(2) 0.8472(3) 0.6863(3) 0.0776(18) Uani 1 1 d . . . . .
H9 H 0.804604 0.871970 0.710084 0.093 Uiso 1 1 calc R . . . .
C39 C 0.7463(2) 0.4638(3) 0.6572(2) 0.0751(18) Uani 1 1 d . . . . .
H39 H 0.764272 0.469594 0.697178 0.090 Uiso 1 1 calc R . . . .
C18 C 0.50572(18) 0.8207(3) 0.3485(3) 0.086(2) Uani 1 1 d . . . . .
H18 H 0.501934 0.788930 0.319777 0.104 Uiso 1 1 calc R . . . .
C21 C 0.5159(3) 0.9138(3) 0.4319(5) 0.116(3) Uani 1 1 d . . . . .
H21 H 0.519494 0.946280 0.459537 0.139 Uiso 1 1 calc R . . . .
C10 C 0.7375(3) 0.8304(3) 0.7102(3) 0.121(3) Uani 1 1 d . . . . .
H10 H 0.728399 0.845721 0.750052 0.146 Uiso 1 1 calc R . . . .
C20 C 0.4826(3) 0.9148(5) 0.3774(6) 0.144(5) Uani 1 1 d . . . . .
H20 H 0.462407 0.948069 0.369065 0.173 Uiso 1 1 calc R . . . .
C37 C 0.7097(2) 0.3986(3) 0.5789(3) 0.0847(19) Uani 1 1 d . . . . .
H37 H 0.702051 0.360273 0.565521 0.102 Uiso 1 1 calc R . . . .
C19 C 0.4787(3) 0.8700(5) 0.3371(5) 0.151(5) Uani 1 1 d . . . . .
H19 H 0.456739 0.872548 0.299792 0.182 Uiso 1 1 calc R . . . .
C38 C 0.7345(3) 0.4085(3) 0.6362(3) 0.092(2) Uani 1 1 d . . . . .
H38 H 0.743979 0.376563 0.662705 0.110 Uiso 1 1 calc R . . . .

loop_
_atom_site_aniso_label
_atom_site_aniso_U_11
_atom_site_aniso_U_22
_atom_site_aniso_U_33
_atom_site_aniso_U_23
_atom_site_aniso_U_13
_atom_site_aniso_U_12
Cu2 0.0180(2) 0.0490(3) 0.0181(2) 0.0003(2) -0.00141(18) -0.0020(2)
Cu1 0.0169(2) 0.0515(3) 0.0219(3) 0.0059(2) -0.00053(18) -0.0004(2)
P3 0.0157(5) 0.0450(7) 0.0186(5) 0.0025(5) 0.0009(4) -0.0034(5)
P2 0.0264(5) 0.0472(7) 0.0174(5) 0.0019(5) -0.0031(4) -0.0024(5)
P4 0.0182(5) 0.0494(7) 0.0226(5) 0.0062(5) -0.0026(4) 0.0009(5)
P1 0.0163(5) 0.0569(8) 0.0288(6) 0.0112(5) -0.0027(4) -0.0011(5)
O1 0.0173(13) 0.062(2) 0.0321(16) 0.0136(15) -0.0019(11) -0.0037(13)
O2 0.0294(15) 0.0452(18) 0.0264(15) 0.0027(13) -0.0004(12) -0.0052(13)
C7 0.019(2) 0.049(3) 0.036(2) 0.011(2) -0.0026(17) -0.0034(19)
C12 0.022(2) 0.045(3) 0.024(2) -0.007(2) 0.0004(16) -0.0072(18)
C29 0.035(2) 0.042(3) 0.021(2) 0.0028(19) -0.0017(18) -0.005(2)
C60 0.0174(19) 0.052(3) 0.016(2) 0.0006(19) -0.0046(15) -0.0137(18)
C6 0.025(2) 0.037(2) 0.024(2) 0.0051(19) -0.0036(16) -0.0016(18)
C61 0.0168(19) 0.059(3) 0.015(2) 0.002(2) -0.0019(15) -0.0104(19)
C16 0.040(3) 0.064(3) 0.020(2) 0.005(2) 0.0008(18) -0.010(2)
C62 0.026(2) 0.043(3) 0.018(2) -0.006(2) -0.0051(16) -0.0096(19)
C15 0.026(2) 0.107(4) 0.017(2) -0.005(3) 0.0049(18) -0.015(3)
C13 0.027(2) 0.078(4) 0.024(2) 0.004(2) 0.0010(18) 0.006(2)
C59 0.019(2) 0.066(3) 0.017(2) -0.009(2) -0.0031(16) -0.0089(19)
C35 0.040(2) 0.053(3) 0.021(2) 0.005(2) 0.0036(18) 0.007(2)
C58 0.026(2) 0.069(3) 0.012(2) -0.002(2) 0.0035(16) -0.020(2)
C57 0.026(2) 0.051(3) 0.012(2) -0.0029(19) -0.0037(16) -0.017(2)
C00N 0.034(2) 0.050(3) 0.026(2) 0.000(2) 0.0082(18) -0.005(2)
C30 0.040(3) 0.061(3) 0.032(3) -0.006(2) -0.003(2) -0.008(2)
C23 0.018(2) 0.079(4) 0.024(2) 0.012(2) -0.0088(17) -0.009(2)
C8 0.030(2) 0.050(3) 0.054(3) 0.020(3) -0.015(2) -0.013(2)
C52 0.034(2) 0.056(3) 0.048(3) -0.002(3) 0.009(2) 0.007(2)
C34 0.040(3) 0.060(3) 0.025(2) 0.008(2) -0.0004(19) -0.005(2)
C41 0.024(2) 0.070(3) 0.030(2) 0.018(2) -0.0071(18) -0.011(2)
C63 0.021(2) 0.091(4) 0.027(2) 0.000(3) 0.0030(18) 0.000(2)
C42 0.031(2) 0.087(4) 0.029(2) 0.017(3) -0.0061(19) -0.014(2)
C47 0.017(2) 0.051(3) 0.048(3) 0.007(2) -0.0004(18) 0.0005(19)
C66 0.038(3) 0.096(4) 0.051(3) -0.016(3) -0.012(2) 0.018(3)
C54 0.041(2) 0.055(3) 0.022(2) 0.004(2) -0.0062(18) -0.023(2)
C24 0.039(3) 0.088(4) 0.031(3) 0.002(3) -0.007(2) -0.023(3)
C31 0.048(3) 0.090(4) 0.022(3) -0.010(3) -0.010(2) -0.008(3)
C40 0.039(3) 0.080(4) 0.024(2) 0.009(2) -0.001(2) 0.008(2)
C55 0.068(3) 0.079(4) 0.040(3) 0.016(3) 0.015(3) -0.021(3)
C33 0.049(3) 0.066(3) 0.027(3) -0.002(2) 0.009(2) -0.001(2)
C56 0.063(3) 0.060(3) 0.025(2) 0.007(2) -0.013(2) -0.022(3)
C32 0.066(3) 0.072(4) 0.025(3) -0.004(2) 0.001(2) -0.008(3)
C17 0.023(2) 0.070(4) 0.074(4) 0.030(3) 0.008(2) 0.008(2)
C11 0.092(4) 0.084(4) 0.038(3) -0.020(3) 0.021(3) -0.055(3)
C14 0.022(2) 0.139(5) 0.024(2) 0.002(3) 0.0079(19) 0.013(3)
C65 0.020(2) 0.089(4) 0.033(3) 0.000(3) -0.0084(18) -0.001(2)
C64 0.029(3) 0.148(6) 0.044(3) 0.013(3) 0.016(2) 0.012(3)
C53 0.071(3) 0.051(3) 0.031(3) 0.004(2) -0.008(2) -0.025(3)
C46 0.028(2) 0.090(4) 0.051(3) 0.029(3) -0.011(2) -0.004(2)
C51 0.056(3) 0.070(4) 0.067(4) -0.010(3) 0.024(3) 0.008(3)
C25 0.065(3) 0.099(4) 0.024(3) -0.004(3) -0.008(2) -0.028(3)
C28 0.035(2) 0.090(4) 0.037(3) 0.017(3) -0.004(2) -0.014(3)
C36 0.071(3) 0.056(4) 0.041(3) 0.015(3) 0.006(2) 0.011(3)
C48 0.034(3) 0.058(4) 0.068(3) 0.014(3) 0.009(2) 0.011(2)
C43 0.042(3) 0.144(6) 0.033(3) 0.020(3) -0.006(2) -0.024(3)
C22 0.027(3) 0.065(4) 0.127(5) 0.026(4) 0.022(3) 0.010(3)
C26 0.068(4) 0.124(5) 0.022(3) -0.005(3) -0.003(2) -0.021(4)
C49 0.047(3) 0.058(4) 0.120(6) 0.016(4) 0.015(3) 0.012(3)
C50 0.054(3) 0.069(5) 0.119(6) -0.021(4) 0.036(4) 0.016(3)
C45 0.052(3) 0.129(6) 0.068(4) 0.059(4) -0.027(3) -0.014(4)
C44 0.055(4) 0.173(7) 0.039(3) 0.052(4) -0.016(3) -0.032(4)
C27 0.061(3) 0.119(5) 0.027(3) 0.015(3) 0.007(2) -0.022(3)
C9 0.093(4) 0.089(5) 0.048(3) -0.009(3) -0.014(3) -0.056(4)
C39 0.071(4) 0.129(6) 0.025(3) 0.022(4) -0.003(2) 0.026(4)
C18 0.044(3) 0.132(6) 0.082(4) 0.042(4) -0.005(3) 0.033(4)
C21 0.058(4) 0.072(5) 0.222(10) 0.036(5) 0.051(5) 0.014(4)
C10 0.163(7) 0.154(7) 0.050(4) -0.048(4) 0.033(4) -0.109(6)
C20 0.071(5) 0.149(10) 0.219(13) 0.081(8) 0.059(7) 0.076(6)
C37 0.124(5) 0.065(4) 0.065(4) 0.022(3) 0.002(4) 0.013(4)
C19 0.090(6) 0.214(12) 0.150(9) 0.102(8) 0.008(6) 0.095(8)
C38 0.125(6) 0.085(5) 0.065(5) 0.028(4) 0.002(4) 0.041(5)

loop_
_atom_type_symbol
_atom_type_description
_atom_type_scat_dispersion_real
_atom_type_scat_dispersion_imag
_atom_type_scat_source
C C 0.0033 0.0016 'International Tables Vol C Tables 4.2.6.8 and 6.1.1.4'
H H 0.0000 0.0000 'International Tables Vol C Tables 4.2.6.8 and 6.1.1.4'
Cu Cu 0.3201 1.2651 'International Tables Vol C Tables 4.2.6.8 and 6.1.1.4'
O O 0.0106 0.0060 'International Tables Vol C Tables 4.2.6.8 and 6.1.1.4'
P P 0.1023 0.0942 'International Tables Vol C Tables 4.2.6.8 and 6.1.1.4'

loop_
_geom_angle_atom_site_label_1
_geom_angle_atom_site_label_2
_geom_angle_atom_site_label_3
_geom_angle
_geom_angle_site_symmetry_1
_geom_angle_site_symmetry_3
_geom_angle_publ_flag
P3 Cu2 P4 119.31(4) . . ?
P2 Cu2 P3 121.16(4) . . ?
P2 Cu2 P4 119.09(4) . . ?
P3 Cu1 P4 116.55(4) . 7_666 ?
P1 Cu1 P3 126.45(4) . . ?
P1 Cu1 P4 116.99(4) . 7_666 ?
Cu1 P3 Cu2 109.45(4) . . ?
C12 P3 Cu2 111.48(14) . . ?
C12 P3 Cu1 118.13(13) . . ?
C6 P3 Cu2 109.55(13) . . ?
C6 P3 Cu1 108.42(13) . . ?
C6 P3 C12 99.12(17) . . ?
O2 P2 Cu2 123.07(11) . . ?
O2 P2 C29 100.26(16) . . ?
O2 P2 C35 94.33(17) . . ?
C29 P2 Cu2 119.70(14) . . ?
C35 P2 Cu2 112.69(15) . . ?
C35 P2 C29 102.28(19) . . ?
Cu1 P4 Cu2 123.57(5) 7_666 . ?
C41 P4 Cu2 102.72(13) . . ?
C41 P4 Cu1 111.21(14) . 7_666 ?
C47 P4 Cu2 110.32(13) . . ?
C47 P4 Cu1 103.35(14) . 7_666 ?
C47 P4 C41 104.3(2) . . ?
O1 P1 Cu1 121.30(10) . . ?
O1 P1 C23 100.47(17) . . ?
O1 P1 C17 96.75(18) . . ?
C23 P1 Cu1 119.22(12) . . ?
C17 P1 Cu1 112.72(19) . . ?
C17 P1 C23 102.7(2) . . ?
C60 O1 P1 126.3(2) . . ?
C62 O2 P2 128.7(2) . . ?
C8 C7 C6 121.5(4) . . ?
C13 C12 P3 121.3(3) . . ?
C13 C12 C00N 118.2(4) . . ?
C00N C12 P3 120.2(3) . . ?
C30 C29 P2 122.4(3) . . ?
C30 C29 C34 118.6(4) . . ?
C34 C29 P2 118.9(3) . . ?
O1 C60 C59 117.1(3) . . ?
C61 C60 O1 121.4(3) . . ?
C61 C60 C59 121.4(4) . . ?
C7 C6 P3 118.9(3) . . ?
C11 C6 P3 124.0(3) . . ?
C11 C6 C7 117.1(4) . . ?
C60 C61 C62 120.6(3) . . ?
C15 C16 C00N 119.1(4) . . ?
O2 C62 C61 120.8(3) . . ?
O2 C62 C57 117.8(4) . . ?
C61 C62 C57 121.2(4) . . ?
C14 C15 C16 120.2(4) . . ?
C12 C13 C14 120.2(4) . . ?
C60 C59 C63 122.4(4) . . ?
C58 C59 C60 115.0(4) . . ?
C58 C59 C63 122.5(3) . . ?
C40 C35 P2 119.4(4) . . ?
C40 C35 C36 119.5(4) . . ?
C36 C35 P2 120.8(3) . . ?
C57 C58 C59 126.7(3) . . ?
C62 C57 C54 122.9(4) . . ?
C58 C57 C62 115.0(4) . . ?
C58 C57 C54 121.7(3) . . ?
C16 C00N C12 121.6(4) . . ?
C31 C30 C29 120.6(4) . . ?
C24 C23 P1 121.6(3) . . ?
C24 C23 C28 119.4(4) . . ?
C28 C23 P1 119.0(4) . . ?
C9 C8 C7 121.1(4) . . ?
C51 C52 C47 121.5(5) . . ?
C33 C34 C29 119.7(4) . . ?
C42 C41 P4 117.5(3) . . ?
C42 C41 C46 117.0(4) . . ?
C46 C41 P4 125.3(4) . . ?
C59 C63 C66 111.2(3) . . ?
C59 C63 C65 110.3(3) . . ?
C59 C63 C64 111.1(4) . . ?
C66 C63 C65 109.5(4) . . ?
C66 C63 C64 108.7(4) . . ?
C65 C63 C64 105.8(3) . . ?
C43 C42 C41 121.8(5) . . ?
C52 C47 P4 118.5(3) . . ?
C52 C47 C48 116.8(4) . . ?
C48 C47 P4 124.5(3) . . ?
C57 C54 C55 111.1(4) . . ?
C57 C54 C56 112.3(3) . . ?
C55 C54 C56 106.7(4) . . ?
C53 C54 C57 110.0(3) . . ?
C53 C54 C55 106.9(4) . . ?
C53 C54 C56 109.6(4) . . ?
C23 C24 C25 120.1(4) . . ?
C32 C31 C30 120.7(4) . . ?
C35 C40 C39 118.9(5) . . ?
C32 C33 C34 120.7(4) . . ?
C31 C32 C33 119.6(4) . . ?
C22 C17 P1 118.1(4) . . ?
C22 C17 C18 119.4(5) . . ?
C18 C17 P1 122.5(5) . . ?
C6 C11 C10 120.3(5) . . ?
C15 C14 C13 120.7(4) . . ?
C45 C46 C41 120.5(5) . . ?
C50 C51 C52 120.5(5) . . ?
C26 C25 C24 119.7(5) . . ?
C27 C28 C23 120.0(5) . . ?
C37 C36 C35 121.2(5) . . ?
C49 C48 C47 120.9(5) . . ?
C44 C43 C42 119.8(5) . . ?
C17 C22 C21 120.3(7) . . ?
C27 C26 C25 120.6(5) . . ?
C50 C49 C48 121.3(5) . . ?
C49 C50 C51 118.8(5) . . ?
C44 C45 C46 121.5(5) . . ?
C45 C44 C43 119.4(5) . . ?
C26 C27 C28 120.2(5) . . ?
C8 C9 C10 118.1(5) . . ?
C38 C39 C40 119.2(5) . . ?
C19 C18 C17 120.0(8) . . ?
C20 C21 C22 117.7(8) . . ?
C9 C10 C11 121.8(5) . . ?
C19 C20 C21 121.4(8) . . ?
C38 C37 C36 119.3(6) . . ?
C20 C19 C18 121.2(9) . . ?
C37 C38 C39 121.9(6) . . ?

loop_
_geom_bond_atom_site_label_1
_geom_bond_atom_site_label_2
_geom_bond_distance
_geom_bond_site_symmetry_2
_geom_bond_publ_flag
Cu2 P3 2.2860(12) . ?
Cu2 P2 2.2402(13) . ?
Cu2 P4 2.3294(11) . ?
Cu1 P3 2.2784(11) . ?
Cu1 P4 2.3292(12) 7_666 ?
Cu1 P1 2.2378(12) . ?
P3 C12 1.848(4) . ?
P3 C6 1.831(4) . ?
P2 O2 1.652(3) . ?
P2 C29 1.820(4) . ?
P2 C35 1.798(4) . ?
P4 C41 1.837(4) . ?
P4 C47 1.824(5) . ?
P1 O1 1.653(3) . ?
P1 C23 1.823(4) . ?
P1 C17 1.797(5) . ?
O1 C60 1.379(4) . ?
O2 C62 1.386(5) . ?
C7 C6 1.393(5) . ?
C7 C8 1.377(6) . ?
C12 C13 1.381(5) . ?
C12 C00N 1.387(5) . ?
C29 C30 1.387(5) . ?
C29 C34 1.399(5) . ?
C60 C61 1.379(5) . ?
C60 C59 1.405(5) . ?
C6 C11 1.370(6) . ?
C61 C62 1.387(5) . ?
C16 C15 1.383(6) . ?
C16 C00N 1.385(5) . ?
C62 C57 1.410(5) . ?
C15 C14 1.357(6) . ?
C13 C14 1.398(6) . ?
C59 C58 1.396(6) . ?
C59 C63 1.540(6) . ?
C35 C40 1.379(6) . ?
C35 C36 1.401(6) . ?
C58 C57 1.383(6) . ?
C57 C54 1.534(6) . ?
C30 C31 1.375(6) . ?
C23 C24 1.387(6) . ?
C23 C28 1.390(6) . ?
C8 C9 1.345(7) . ?
C52 C47 1.393(6) . ?
C52 C51 1.385(6) . ?
C34 C33 1.382(6) . ?
C41 C42 1.393(6) . ?
C41 C46 1.400(6) . ?
C63 C66 1.541(7) . ?
C63 C65 1.543(5) . ?
C63 C64 1.547(6) . ?
C42 C43 1.389(6) . ?
C47 C48 1.400(6) . ?
C54 C55 1.536(6) . ?
C54 C56 1.541(5) . ?
C54 C53 1.510(6) . ?
C24 C25 1.389(6) . ?
C31 C32 1.364(6) . ?
C40 C39 1.409(7) . ?
C33 C32 1.379(6) . ?
C17 C22 1.374(7) . ?
C17 C18 1.406(7) . ?
C11 C10 1.383(7) . ?
C46 C45 1.384(7) . ?
C51 C50 1.377(7) . ?
C25 C26 1.383(7) . ?
C28 C27 1.387(7) . ?
C36 C37 1.360(7) . ?
C48 C49 1.381(7) . ?
C43 C44 1.376(8) . ?
C22 C21 1.412(8) . ?
C26 C27 1.361(7) . ?
C49 C50 1.368(8) . ?
C45 C44 1.362(8) . ?
C9 C10 1.374(8) . ?
C39 C38 1.382(8) . ?
C18 C19 1.364(10) . ?
C21 C20 1.405(13) . ?
C20 C19 1.338(14) . ?
C37 C38 1.353(8) . ?

loop_
_smtbx_masks_void_nr
_smtbx_masks_void_average_x
_smtbx_masks_void_average_y
_smtbx_masks_void_average_z
_smtbx_masks_void_volume
_smtbx_masks_void_count_electrons
_smtbx_masks_void_content
1 -0.398 0.250 0.352 1624.4 385.0 '1 CH2Cl2'
2 -0.390 0.750 -0.140 1624.4 385.0 '1 C6H5CH3'
